data_2012888
loop_
_publ_author_name
'Sethu Sankar, K.'
'Kannadasan, S.'
'Velmurugan, D.'
'Srinivasan, P. C.'
'Moon, Jib-Kim'

_publ_section_title
;Diethyl
 {3-[\b-(2,4-dichlorophenyl)vinyl]-<i>N</i>-(phenylsulfonyl)indol-2-ylmethyl}phosphonate
 and diethyl
 {3-[\b-(4-bromophenyl)vinyl]-<i>N</i>-(phenylsulfonyl)indol-2-ylmethyl}phosphonate
;
_journal_issue 8
_journal_name_full 'Acta Crystallographica Section C'
_journal_page_first o450
_journal_page_last o454
_journal_paper_doi 10.1107/S0108270102009587
_journal_volume 58
_journal_year 2002
_chemical_formula_moiety 'C27 H26 Cl2 N O5 P S'
_chemical_formula_sum 'C27 H26 Cl2 N O5 P S'
_chemical_formula_weight 578.42
_chemical_name_systematic
;Diethyl
{3-[\b-(2,4-dichlorophenyl)vinyl]-N-phenylsulfonyl-indol-2-ylmethyl}phosphonate
;
_space_group_IT_number 14
_symmetry_cell_setting monoclinic
_symmetry_space_group_name_Hall '-P 2yn'
_symmetry_space_group_name_H-M 'P 1 21/n 1'
_atom_sites_solution_hydrogens geom
_atom_sites_solution_primary direct
_atom_sites_solution_secondary difmap
_audit_creation_method SHELXL97
_cell_angle_alpha 90
_cell_angle_beta 93.300(10)
_cell_angle_gamma 90
_cell_formula_units_Z 4
_cell_length_a 16.608(2)
_cell_length_b 8.3570(10)
_cell_length_c 19.647(5)
_cell_measurement_reflns_used 25
_cell_measurement_temperature 293(2)
_cell_measurement_theta_max 24.98
_cell_measurement_theta_min 2.08
_cell_volume 2722.3(8)
_computing_cell_refinement 'CAD-4 EXPRESS'
_computing_data_collection 'CAD-4 EXPRESS (Enraf-Nonius, 1994)'
_computing_data_reduction 'XCAD4 (Harms & Wocadlo, 1995)'
_computing_molecular_graphics 'ZORTEP (Zsolnai, 1997) and PLATON (Spek, 2000)'
_computing_publication_material 'SHELX97 and PARST (Nardelli, 1995)'
_computing_structure_refinement 'SHELXL97 (Sheldrick, 1997)'
_computing_structure_solution 'SHELXS97 (Sheldrick, 1997)'
_diffrn_ambient_temperature 293(2)
_diffrn_measurement_device_type 'Enraf-Nonius CAD-4'
_diffrn_measurement_method 'non-profiled \w/2\q scans'
_diffrn_radiation_monochromator graphite
_diffrn_radiation_source 'fine-focus sealed tube'
_diffrn_radiation_type MoK\a
_diffrn_radiation_wavelength 0.71069
_diffrn_reflns_av_R_equivalents 0.030
_diffrn_reflns_av_sigmaI/netI 0.054
_diffrn_reflns_limit_h_max 19
_diffrn_reflns_limit_h_min -19
_diffrn_reflns_limit_k_max 0
_diffrn_reflns_limit_k_min -9
_diffrn_reflns_limit_l_max 23
_diffrn_reflns_limit_l_min 0
_diffrn_reflns_number 4904
_diffrn_reflns_theta_full 24.98
_diffrn_reflns_theta_max 24.98
_diffrn_reflns_theta_min 2.08
_diffrn_standards_decay_% 0
_diffrn_standards_interval_count 100
_diffrn_standards_interval_time 120
_diffrn_standards_number 3
_exptl_absorpt_coefficient_mu 0.412
_exptl_absorpt_correction_T_max 0.917
_exptl_absorpt_correction_T_min 0.865
_exptl_absorpt_correction_type '\y scan'
_exptl_absorpt_process_details '(North et al., 1968)'
_exptl_crystal_colour colourless
_exptl_crystal_density_diffrn 1.411
_exptl_crystal_density_meas ?
_exptl_crystal_density_method 'not measured'
_exptl_crystal_description tablet
_exptl_crystal_F_000 1200
_exptl_crystal_size_max 0.36
_exptl_crystal_size_mid 0.36
_exptl_crystal_size_min 0.21
_refine_diff_density_max 0.39
_refine_diff_density_min -0.32
_refine_ls_extinction_method none
_refine_ls_goodness_of_fit_ref 1.011
_refine_ls_hydrogen_treatment constr
_refine_ls_matrix_type full
_refine_ls_number_parameters 336
_refine_ls_number_reflns 4759
_refine_ls_number_restraints 0
_refine_ls_restrained_S_all 1.011
_refine_ls_R_factor_all 0.110
_refine_ls_R_factor_gt 0.059
_refine_ls_shift/su_max <0.001
_refine_ls_shift/su_mean 0.000
_refine_ls_structure_factor_coef Fsqd
_refine_ls_weighting_details 'w = 1/[\s^2^(Fo^2^)+(0.1P)^2^] where P=(Fo^2^+2Fc^2^)/3'
_refine_ls_weighting_scheme calc
_refine_ls_wR_factor_gt 0.150
_refine_ls_wR_factor_ref 0.181
_reflns_number_gt 2932
_reflns_number_total 4759
_reflns_threshold_expression I>2\s(I)
_cod_data_source_file na1565.cif
_cod_data_source_block I
_cod_depositor_comments
;
The following automatic conversions were performed:
'_symmetry_cell_setting' value 'Monoclinic' changed to 'monoclinic'
according to '/home/saulius/struct/CIF-dictionaries/cif_core.dic'
dictionary named 'cif_core.dic' version 2.4.1 from 2010-06-29.

Automatic conversion script
Id: cif_fix_enum 1527 2010-12-29 10:47:43Z saulius 

The following automatic conversions were performed:

'_symmetry_cell_setting' value 'Monoclinic' changed to 'monoclinic'
according to /home/saulius/struct/CIF-dictionaries/cif_core.dic
dictionary named 'cif_core.dic' version 2.4.1 from 2010-06-29.

Automatic conversion script
Id: cif_fix_values 1715 2011-07-08 13:25:40Z adriana 

The following automatic conversions were performed:

'_exptl_crystal_density_meas' value 'not measured' was changed to '?'
- the value is perceived as not measured.

Automatic conversion script
Id: cif_fix_values 3008 2015-01-20 13:52:24Z robertas 
;
_cod_original_cell_volume 2722.4(9)
_cod_original_sg_symbol_H-M 'P 21/n'
_cod_database_code 2012888
_cod_database_fobs_code 2012888

loop_
_symmetry_equiv_pos_as_xyz
'x, y, z'
'-x+1/2, y+1/2, -z+1/2'
'-x, -y, -z'
'x-1/2, -y-1/2, z-1/2'

loop_
_atom_site_label
_atom_site_fract_x
_atom_site_fract_y
_atom_site_fract_z
_atom_site_U_iso_or_equiv
_atom_site_adp_type
_atom_site_calc_flag
_atom_site_refinement_flags
_atom_site_occupancy
_atom_site_disorder_assembly
_atom_site_disorder_group
_atom_site_type_symbol
P1 0.31476(6) -0.40244(15) 0.20785(5) 0.0529(3) Uani d . 1 . . P
S1 0.56810(6) -0.49475(14) 0.26025(5) 0.0531(3) Uani d . 1 . . S
Cl1 0.03728(8) -1.20568(18) -0.03072(7) 0.0844(5) Uani d . 1 . . Cl
Cl2 0.31530(9) -0.9612(2) -0.10733(6) 0.0956(5) Uani d . 1 . . Cl
N1 0.51749(18) -0.5255(4) 0.18548(15) 0.0450(8) Uani d . 1 . . N
O1 0.26812(19) -0.3479(4) 0.26437(15) 0.0714(9) Uani d . 1 . . O
O2 0.64009(18) -0.4126(4) 0.24564(16) 0.0708(9) Uani d . 1 . . O
O3 0.51363(18) -0.4218(4) 0.30449(15) 0.0671(9) Uani d . 1 . . O
O4 0.3698(2) -0.2740(4) 0.17576(16) 0.0719(9) Uani d . 1 . . O
O5 0.26459(18) -0.4594(5) 0.14249(17) 0.0866(11) Uani d . 1 . . O
C1 0.4410(2) -0.6030(4) 0.17979(18) 0.0419(9) Uani d . 1 . . C
C2 0.4326(2) -0.6851(5) 0.11981(18) 0.0419(9) Uani d . 1 . . C
C3 0.5067(2) -0.6632(5) 0.08469(18) 0.0432(9) Uani d . 1 . . C
C4 0.5578(2) -0.5671(5) 0.12538(19) 0.0475(10) Uani d . 1 . . C
C5 0.6326(2) -0.5164(6) 0.1048(2) 0.0642(13) Uani d . 1 . . C
H5 0.6655 -0.4485 0.1316 0.077 Uiso calc R 1 . . H
C6 0.6557(3) -0.5718(7) 0.0426(3) 0.0774(15) Uani d . 1 . . C
H6 0.7062 -0.5439 0.0283 0.093 Uiso calc R 1 . . H
C7 0.6061(3) -0.6668(7) 0.0015(2) 0.0742(14) Uani d . 1 . . C
H7 0.6229 -0.6995 -0.0407 0.089 Uiso calc R 1 . . H
C8 0.5322(3) -0.7139(6) 0.0219(2) 0.0611(12) Uani d . 1 . . C
H8 0.4992 -0.7792 -0.0061 0.073 Uiso calc R 1 . . H
C9 0.5921(2) -0.6862(5) 0.2918(2) 0.0502(10) Uani d . 1 . . C
C10 0.5567(3) -0.7392(7) 0.3484(3) 0.0860(17) Uani d . 1 . . C
H10 0.5200 -0.6750 0.3697 0.103 Uiso calc R 1 . . H
C11 0.5760(4) -0.8894(8) 0.3737(3) 0.114(2) Uani d . 1 . . C
H11 0.5531 -0.9258 0.4130 0.137 Uiso calc R 1 . . H
C12 0.6287(4) -0.9853(7) 0.3412(3) 0.0975(19) Uani d . 1 . . C
H12 0.6401 -1.0878 0.3575 0.117 Uiso calc R 1 . . H
C13 0.6642(3) -0.9304(7) 0.2854(3) 0.0803(15) Uani d . 1 . . C
H13 0.7006 -0.9948 0.2638 0.096 Uiso calc R 1 . . H
C14 0.6466(3) -0.7804(6) 0.2607(2) 0.0611(12) Uani d . 1 . . C
H14 0.6717 -0.7425 0.2227 0.073 Uiso calc R 1 . . H
C15 0.3776(2) -0.5725(5) 0.22920(19) 0.0484(10) Uani d . 1 . . C
H15A 0.4036 -0.5561 0.2741 0.058 Uiso calc R 1 . . H
H15B 0.3437 -0.6668 0.2314 0.058 Uiso calc R 1 . . H
C16 0.4035(4) -0.1393(7) 0.2100(3) 0.0906(17) Uani d . 1 . . C
H16A 0.4166 -0.1662 0.2574 0.109 Uiso calc R 1 . . H
H16B 0.3644 -0.0530 0.2087 0.109 Uiso calc R 1 . . H
C17 0.4773(4) -0.0859(7) 0.1778(4) 0.117(2) Uani d . 1 . . C
H17A 0.5167 -0.1701 0.1806 0.175 Uiso calc R 1 . . H
H17B 0.4988 0.0070 0.2012 0.175 Uiso calc R 1 . . H
H17C 0.4644 -0.0601 0.1309 0.175 Uiso calc R 1 . . H
C18 0.1903(4) -0.4472(13) 0.1260(4) 0.183(5) Uani d . 1 . . C
H18A 0.1804 -0.3347 0.1167 0.220 Uiso calc R 1 . . H
H18B 0.1623 -0.4726 0.1666 0.220 Uiso calc R 1 . . H
C19 0.1507(4) -0.5314(8) 0.0726(3) 0.113(2) Uani d . 1 . . C
H19A 0.1897 -0.5859 0.0468 0.170 Uiso calc R 1 . . H
H19B 0.1205 -0.4580 0.0435 0.170 Uiso calc R 1 . . H
H19C 0.1147 -0.6081 0.0908 0.170 Uiso calc R 1 . . H
C20 0.3606(2) -0.7712(5) 0.0984(2) 0.0480(10) Uani d . 1 . . C
H20 0.3218 -0.7783 0.1306 0.058 Uiso calc R 1 . . H
C21 0.3420(2) -0.8415(5) 0.0395(2) 0.0553(11) Uani d . 1 . . C
H21 0.3790 -0.8328 0.0059 0.066 Uiso calc R 1 . . H
C22 0.2681(2) -0.9320(5) 0.0224(2) 0.0526(11) Uani d . 1 . . C
C23 0.2112(3) -0.9613(6) 0.0703(2) 0.0683(13) Uani d . 1 . . C
H23 0.2209 -0.9241 0.1147 0.082 Uiso calc R 1 . . H
C24 0.1414(3) -1.0431(6) 0.0539(2) 0.0718(14) Uani d . 1 . . C
H24 0.1043 -1.0594 0.0869 0.086 Uiso calc R 1 . . H
C25 0.1258(3) -1.1009(5) -0.0101(2) 0.0598(11) Uani d . 1 . . C
C26 0.1792(3) -1.0764(5) -0.0599(2) 0.0592(12) Uani d . 1 . . C
H26 0.1686 -1.1155 -0.1038 0.071 Uiso calc R 1 . . H
C27 0.2494(2) -0.9919(5) -0.0432(2) 0.0541(11) Uani d . 1 . . C

loop_
_atom_site_aniso_label
_atom_site_aniso_U_11
_atom_site_aniso_U_22
_atom_site_aniso_U_33
_atom_site_aniso_U_12
_atom_site_aniso_U_13
_atom_site_aniso_U_23
P1 0.0492(6) 0.0631(8) 0.0476(6) 0.0046(6) 0.0149(5) -0.0059(5)
S1 0.0511(6) 0.0574(7) 0.0501(6) -0.0019(5) -0.0033(5) -0.0076(5)
Cl1 0.0758(8) 0.0931(10) 0.0822(9) -0.0294(7) -0.0151(7) 0.0024(7)
Cl2 0.0972(10) 0.1380(13) 0.0536(7) -0.0354(10) 0.0225(7) -0.0246(8)
N1 0.0407(17) 0.055(2) 0.0393(18) -0.0023(16) 0.0038(14) -0.0019(15)
O1 0.077(2) 0.077(2) 0.0630(19) 0.0183(18) 0.0294(16) -0.0064(17)
O2 0.0604(19) 0.074(2) 0.077(2) -0.0223(17) -0.0056(16) -0.0020(18)
O3 0.073(2) 0.071(2) 0.0568(18) 0.0150(17) -0.0024(15) -0.0225(16)
O4 0.087(2) 0.062(2) 0.069(2) -0.0063(18) 0.0265(17) -0.0052(17)
O5 0.0495(18) 0.137(3) 0.072(2) 0.016(2) -0.0050(16) -0.031(2)
C1 0.040(2) 0.046(2) 0.040(2) 0.0026(18) 0.0046(16) 0.0041(18)
C2 0.042(2) 0.048(2) 0.036(2) 0.0035(18) 0.0031(16) 0.0038(18)
C3 0.045(2) 0.047(2) 0.038(2) 0.0074(19) 0.0075(17) 0.0037(18)
C4 0.046(2) 0.055(3) 0.042(2) 0.003(2) 0.0066(18) 0.0086(19)
C5 0.043(2) 0.085(3) 0.065(3) -0.006(2) 0.011(2) 0.014(3)
C6 0.053(3) 0.115(4) 0.067(3) 0.000(3) 0.025(3) 0.022(3)
C7 0.066(3) 0.105(4) 0.054(3) 0.012(3) 0.019(2) -0.002(3)
C8 0.057(3) 0.083(3) 0.044(2) 0.006(2) 0.011(2) -0.003(2)
C9 0.041(2) 0.065(3) 0.044(2) 0.001(2) -0.0017(18) 0.001(2)
C10 0.075(3) 0.106(4) 0.080(4) 0.031(3) 0.028(3) 0.024(3)
C11 0.114(5) 0.126(6) 0.107(5) 0.035(5) 0.043(4) 0.058(4)
C12 0.104(4) 0.088(4) 0.101(5) 0.033(4) 0.015(4) 0.037(4)
C13 0.070(3) 0.086(4) 0.085(4) 0.026(3) 0.004(3) 0.002(3)
C14 0.054(3) 0.075(3) 0.055(3) 0.011(2) 0.007(2) 0.004(2)
C15 0.050(2) 0.058(3) 0.038(2) -0.005(2) 0.0091(17) -0.0047(19)
C16 0.105(4) 0.063(3) 0.105(4) 0.000(3) 0.016(4) -0.013(3)
C17 0.089(4) 0.074(4) 0.184(7) -0.013(3) -0.016(5) 0.035(4)
C18 0.074(4) 0.319(13) 0.150(7) 0.056(6) -0.032(5) -0.121(8)
C19 0.085(4) 0.132(6) 0.117(5) -0.002(4) -0.035(4) 0.009(4)
C20 0.046(2) 0.052(2) 0.047(2) 0.005(2) 0.0079(18) -0.001(2)
C21 0.053(2) 0.072(3) 0.042(2) -0.007(2) 0.0063(19) -0.005(2)
C22 0.060(3) 0.055(3) 0.043(2) -0.004(2) 0.002(2) -0.002(2)
C23 0.070(3) 0.086(4) 0.049(3) -0.021(3) 0.005(2) -0.010(2)
C24 0.072(3) 0.095(4) 0.049(3) -0.025(3) 0.008(2) -0.003(3)
C25 0.053(3) 0.062(3) 0.063(3) -0.007(2) -0.005(2) 0.008(2)
C26 0.071(3) 0.055(3) 0.050(2) -0.003(2) -0.011(2) -0.005(2)
C27 0.058(3) 0.058(3) 0.046(2) 0.003(2) 0.003(2) -0.002(2)

loop_
_atom_type_symbol
_atom_type_description
_atom_type_scat_dispersion_real
_atom_type_scat_dispersion_imag
_atom_type_scat_source
C C 0.0033 0.0016 'International Tables Vol C Tables 4.2.6.8 and 6.1.1.4'
H H 0.0000 0.0000 'International Tables Vol C Tables 4.2.6.8 and 6.1.1.4'
Cl Cl 0.1484 0.1585 'International Tables Vol C Tables 4.2.6.8 and 6.1.1.4'
N N 0.0061 0.0033 'International Tables Vol C Tables 4.2.6.8 and 6.1.1.4'
O O 0.0106 0.0060 'International Tables Vol C Tables 4.2.6.8 and 6.1.1.4'
P P 0.1023 0.0942 'International Tables Vol C Tables 4.2.6.8 and 6.1.1.4'
S S 0.1246 0.1234 'International Tables Vol C Tables 4.2.6.8 and 6.1.1.4'

loop_
_geom_angle_atom_site_label_1
_geom_angle_atom_site_label_2
_geom_angle_atom_site_label_3
_geom_angle
_geom_angle_publ_flag
O1 P1 O4 116.1(2) yes
O1 P1 O5 116.0(2) yes
O4 P1 O5 100.0(2) ?
O1 P1 C15 113.2(2) yes
O4 P1 C15 106.9(2) yes
O5 P1 C15 103.0(2) yes
O2 S1 O3 119.1(2) ?
O2 S1 N1 106.5(2) yes
O3 S1 N1 107.3(2) yes
O2 S1 C9 109.6(2) yes
O3 S1 C9 108.3(2) yes
N1 S1 C9 105.26(18) ?
C1 N1 C4 106.3(3) ?
C1 N1 S1 122.7(2) ?
C4 N1 S1 121.8(2) ?
C16 O4 P1 125.4(3) yes
C18 O5 P1 130.8(4) yes
C2 C1 N1 110.1(3) ?
C2 C1 C15 127.3(3) ?
N1 C1 C15 122.0(3) ?
C1 C2 C20 123.1(3) ?
C1 C2 C3 107.4(3) ?
C20 C2 C3 129.5(3) ?
C4 C3 C8 118.7(4) yes
C4 C3 C2 107.7(3) ?
C8 C3 C2 133.6(4) ?
C3 C4 C5 122.2(4) yes
C3 C4 N1 108.5(3) ?
C5 C4 N1 129.1(4) ?
C4 C5 C6 116.9(5) yes
C4 C5 H5 121.6 ?
C6 C5 H5 121.6 ?
C7 C6 C5 121.9(4) yes
C7 C6 H6 119.1 ?
C5 C6 H6 119.1 ?
C8 C7 C6 120.7(4) yes
C8 C7 H7 119.7 ?
C6 C7 H7 119.7 ?
C7 C8 C3 119.6(4) ?
C7 C8 H8 120.2 ?
C3 C8 H8 120.2 ?
C10 C9 C14 120.4(4) ?
C10 C9 S1 119.0(4) ?
C14 C9 S1 120.6(3) ?
C9 C10 C11 119.2(5) ?
C9 C10 H10 120.4 ?
C11 C10 H10 120.4 ?
C12 C11 C10 120.3(5) ?
C12 C11 H11 119.8 ?
C10 C11 H11 119.8 ?
C13 C12 C11 119.9(5) ?
C13 C12 H12 120.1 ?
C11 C12 H12 120.1 ?
C12 C13 C14 120.2(5) ?
C12 C13 H13 119.9 ?
C14 C13 H13 119.9 ?
C9 C14 C13 120.0(4) ?
C9 C14 H14 120.0 ?
C13 C14 H14 120.0 ?
C1 C15 P1 113.8(3) ?
C1 C15 H15A 108.8 ?
P1 C15 H15A 108.8 ?
C1 C15 H15B 108.8 ?
P1 C15 H15B 108.8 ?
H15A C15 H15B 107.7 ?
O4 C16 C17 110.7(5) ?
O4 C16 H16A 109.5 ?
C17 C16 H16A 109.5 ?
O4 C16 H16B 109.5 ?
C17 C16 H16B 109.5 ?
H16A C16 H16B 108.1 ?
C16 C17 H17A 109.5 ?
C16 C17 H17B 109.5 ?
H17A C17 H17B 109.5 ?
C16 C17 H17C 109.5 ?
H17A C17 H17C 109.5 ?
H17B C17 H17C 109.5 ?
O5 C18 C19 124.3(7) ?
O5 C18 H18A 106.2 ?
C19 C18 H18A 106.2 ?
O5 C18 H18B 106.2 ?
C19 C18 H18B 106.2 ?
H18A C18 H18B 106.4 ?
C18 C19 H19A 109.5 ?
C18 C19 H19B 109.5 ?
H19A C19 H19B 109.5 ?
C18 C19 H19C 109.5 ?
H19A C19 H19C 109.5 ?
H19B C19 H19C 109.5 ?
C21 C20 C2 128.9(4) ?
C21 C20 H20 115.5 ?
C2 C20 H20 115.5 ?
C20 C21 C22 125.6(4) ?
C20 C21 H21 117.2 ?
C22 C21 H21 117.2 ?
C23 C22 C27 115.8(4) ?
C23 C22 C21 121.8(4) ?
C27 C22 C21 122.4(4) ?
C24 C23 C22 121.8(4) ?
C24 C23 H23 119.1 ?
C22 C23 H23 119.1 ?
C25 C24 C23 120.7(4) ?
C25 C24 H24 119.7 ?
C23 C24 H24 119.7 ?
C24 C25 C26 120.7(4) ?
C24 C25 Cl1 120.5(4) ?
C26 C25 Cl1 118.8(4) ?
C27 C26 C25 118.4(4) ?
C27 C26 H26 120.8 ?
C25 C26 H26 120.8 ?
C26 C27 C22 122.7(4) ?
C26 C27 Cl2 117.4(3) ?
C22 C27 Cl2 119.9(3) ?

loop_
_geom_bond_atom_site_label_1
_geom_bond_atom_site_label_2
_geom_bond_site_symmetry_2
_geom_bond_distance
_geom_bond_publ_flag
P1 O1 . 1.463(3) yes
P1 O4 . 1.566(3) yes
P1 O5 . 1.564(3) yes
P1 C15 . 1.798(4) yes
S1 O2 . 1.422(3) yes
S1 O3 . 1.427(3) yes
S1 N1 . 1.670(3) yes
S1 C9 . 1.754(4) yes
Cl1 C25 . 1.739(4) yes
Cl2 C27 . 1.735(4) yes
N1 C1 . 1.424(5) yes
N1 C4 . 1.433(5) yes
O4 C16 . 1.410(6) ?
O5 C18 . 1.261(6) ?
C1 C2 . 1.364(5) ?
C1 C15 . 1.495(5) ?
C2 C20 . 1.438(5) ?
C2 C3 . 1.457(5) ?
C3 C4 . 1.387(5) ?
C3 C8 . 1.394(5) ?
C4 C5 . 1.396(5) ?
C5 C6 . 1.380(6) ?
C5 H5 . 0.9300 ?
C6 C7 . 1.373(7) ?
C6 H6 . 0.9300 ?
C7 C8 . 1.371(6) ?
C7 H7 . 0.9300 ?
C8 H8 . 0.9300 ?
C9 C10 . 1.361(6) ?
C9 C14 . 1.371(6) ?
C10 C11 . 1.382(8) ?
C10 H10 . 0.9300 ?
C11 C12 . 1.371(8) ?
C11 H11 . 0.9300 ?
C12 C13 . 1.355(7) ?
C12 H12 . 0.9300 ?
C13 C14 . 1.370(7) ?
C13 H13 . 0.9300 ?
C14 H14 . 0.9300 ?
C15 H15A . 0.9700 ?
C15 H15B . 0.9700 ?
C16 C17 . 1.480(8) ?
C16 H16A . 0.9700 ?
C16 H16B . 0.9700 ?
C17 H17A . 0.9600 ?
C17 H17B . 0.9600 ?
C17 H17C . 0.9600 ?
C18 C19 . 1.395(9) yes
C18 H18A . 0.9700 ?
C18 H18B . 0.9700 ?
C19 H19A . 0.9600 ?
C19 H19B . 0.9600 ?
C19 H19C . 0.9600 ?
C20 C21 . 1.320(5) ?
C20 H20 . 0.9300 ?
C21 C22 . 1.464(6) ?
C21 H21 . 0.9300 ?
C22 C23 . 1.395(6) ?
C22 C27 . 1.400(5) ?
C23 C24 . 1.368(6) ?
C23 H23 . 0.9300 ?
C24 C25 . 1.358(6) ?
C24 H24 . 0.9300 ?
C25 C26 . 1.373(6) ?
C26 C27 . 1.385(6) ?
C26 H26 . 0.9300 ?

loop_
_geom_hbond_atom_site_label_D
_geom_hbond_atom_site_label_H
_geom_hbond_atom_site_label_A
_geom_hbond_site_symmetry_A
_geom_hbond_distance_DH
_geom_hbond_distance_HA
_geom_hbond_distance_DA
_geom_hbond_angle_DHA
_geom_hbond_publ_flag
C5 H5 O2 1_555 0.93 2.32 2.896(6) 120 y
C10 H10 O3 1_555 0.93 2.47 2.867(7) 106 y
C15 H15A O3 1_555 0.97 2.20 2.915(5) 130 y
C15 H15B O1 2_545 0.97 2.40 3.347(5) 165 y
C23 H23 O1 2_545 0.93 2.46 3.382(5) 173 y
C19 H19B Cl1 1_565 0.96 2.87 3.826(7) 172 y

loop_
_geom_torsion_atom_site_label_1
_geom_torsion_atom_site_label_2
_geom_torsion_atom_site_label_3
_geom_torsion_atom_site_label_4
_geom_torsion
_geom_torsion_publ_flag
O2 S1 N1 C1 -179.0(3) ?
O3 S1 N1 C1 -50.4(3) ?
C9 S1 N1 C1 64.7(3) ?
O2 S1 N1 C4 38.7(4) yes
O3 S1 N1 C4 167.3(3) ?
C9 S1 N1 C4 -77.6(3) yes
O1 P1 O4 C16 27.0(5) yes
O5 P1 O4 C16 152.5(4) yes
C15 P1 O4 C16 -100.5(4) ?
O1 P1 O5 C18 10.8(9) ?
O4 P1 O5 C18 -114.8(8) yes
C15 P1 O5 C18 135.1(8) ?
C4 N1 C1 C2 -1.2(4) ?
S1 N1 C1 C2 -148.5(3) ?
C4 N1 C1 C15 -172.7(3) ?
S1 N1 C1 C15 40.1(5) yes
N1 C1 C2 C20 -177.8(3) ?
C15 C1 C2 C20 -6.9(6) ?
N1 C1 C2 C3 0.8(4) ?
C15 C1 C2 C3 171.7(4) ?
C1 C2 C3 C4 -0.1(4) ?
C20 C2 C3 C4 178.4(4) ?
C1 C2 C3 C8 -178.1(4) ?
C20 C2 C3 C8 0.5(7) ?
C8 C3 C4 C5 1.6(6) ?
C2 C3 C4 C5 -176.7(4) ?
C8 C3 C4 N1 177.7(3) ?
C2 C3 C4 N1 -0.6(4) ?
C1 N1 C4 C3 1.1(4) ?
S1 N1 C4 C3 148.7(3) ?
C1 N1 C4 C5 176.8(4) ?
S1 N1 C4 C5 -35.6(6) yes
C3 C4 C5 C6 -2.6(7) ?
N1 C4 C5 C6 -177.8(4) ?
C4 C5 C6 C7 2.7(7) ?
C5 C6 C7 C8 -1.8(8) ?
C6 C7 C8 C3 0.7(8) ?
C4 C3 C8 C7 -0.6(6) ?
C2 C3 C8 C7 177.1(4) ?
O2 S1 C9 C10 133.5(4) ?
O3 S1 C9 C10 2.0(4) yes
N1 S1 C9 C10 -112.4(4) yes
O2 S1 C9 C14 -45.5(4) yes
O3 S1 C9 C14 -176.9(3) ?
N1 S1 C9 C14 68.6(4) ?
C14 C9 C10 C11 -0.5(8) ?
S1 C9 C10 C11 -179.4(5) ?
C9 C10 C11 C12 -1.5(10) ?
C10 C11 C12 C13 2.3(11) ?
C11 C12 C13 C14 -1.0(10) ?
C10 C9 C14 C13 1.8(7) ?
S1 C9 C14 C13 -179.3(4) ?
C12 C13 C14 C9 -1.0(8) ?
C2 C1 C15 P1 -83.8(5) yes
N1 C1 C15 P1 86.1(4) ?
O1 P1 C15 C1 -164.6(3) yes
O4 P1 C15 C1 -35.5(3) yes
O5 P1 C15 C1 69.4(3) yes
P1 O4 C16 C17 155.1(4) ?
P1 O5 C18 C19 -166.3(7) ?
C1 C2 C20 C21 172.8(4) ?
C3 C2 C20 C21 -5.6(7) ?
C2 C20 C21 C22 177.8(4) ?
C20 C21 C22 C23 -4.3(7) ?
C20 C21 C22 C27 174.5(4) ?
C27 C22 C23 C24 -0.1(7) ?
C21 C22 C23 C24 178.7(5) ?
C22 C23 C24 C25 0.9(8) ?
C23 C24 C25 C26 -0.9(8) ?
C23 C24 C25 Cl1 179.7(4) ?
C24 C25 C26 C27 0.2(7) ?
Cl1 C25 C26 C27 179.6(3) ?
C25 C26 C27 C22 0.5(7) ?
C25 C26 C27 Cl2 -179.4(3) ?
C23 C22 C27 C26 -0.6(7) ?
C21 C22 C27 C26 -179.4(4) ?
C23 C22 C27 Cl2 179.4(3) ?
C21 C22 C27 Cl2 0.6(6) ?

loop_
_cod_related_entry_id
_cod_related_entry_database
_cod_related_entry_code
1 ChemSpider 30652348
